data_4514491
loop_
_publ_author_name
'Zhuo, Ming-Peng'
'Fei, Xi-Yu'
'Tao, Yi-Chen'
'Fan, Jian'
'Wang, Xue-Dong'
'Xie, Wan-Feng'
'Liao, Liang-Sheng'

_publ_section_title
;
 In Situ Construction of One-Dimensional Component-Interchange Organic
 Core/Shell Microrods for Multicolor Continuous-Variable Optical
 Waveguide.
;
_journal_issue 5
_journal_name_full 'ACS applied materials &amp; interfaces'
_journal_page_first 5298
_journal_page_last 5305
_journal_paper_doi 10.1021/acsami.8b22317
_journal_volume 11
_journal_year 2019
_chemical_formula_sum 'C22 H19 N2 O2'
_chemical_formula_weight 343.39
_space_group_crystal_system triclinic
_space_group_IT_number 2
_space_group_name_Hall '-P 1'
_space_group_name_H-M_alt 'P -1'
_symmetry_space_group_name_Hall '-P 1'
_symmetry_space_group_name_H-M 'P -1'
_atom_sites_solution_hydrogens geom
_audit_creation_method SHELXL-2013
_cell_angle_alpha 74.062(3)
_cell_angle_beta 74.517(3)
_cell_angle_gamma 72.833(3)
_cell_formula_units_Z 2
_cell_length_a 9.2040(9)
_cell_length_b 9.5032(11)
_cell_length_c 11.0300(12)
_cell_measurement_reflns_used 3629
_cell_measurement_temperature 173(2)
_cell_measurement_theta_max 53.639
_cell_measurement_theta_min 5.367
_cell_volume 868.01(16)
_computing_cell_refinement 'Bruker SAINT'
_computing_data_collection 'Bruker APEX2'
_computing_data_reduction 'Bruker SAINT'
_computing_molecular_graphics 'Bruker SHELXTL'
_computing_publication_material 'Bruker SHELXTL'
_computing_structure_refinement 'SHELXL-2013 (Sheldrick, 2013)'
_computing_structure_solution 'SHELXS-97 (Sheldrick 2008)'
_diffrn_ambient_temperature 173(2)
_diffrn_measured_fraction_theta_full 0.968
_diffrn_measured_fraction_theta_max 0.992
_diffrn_measurement_device_type 'Bruker APEX-II CCD'
_diffrn_measurement_method '\f and \w scans'
_diffrn_radiation_type MoK\a
_diffrn_radiation_wavelength 0.71073
_diffrn_reflns_av_R_equivalents 0.0607
_diffrn_reflns_av_unetI/netI 0.0534
_diffrn_reflns_Laue_measured_fraction_full 0.968
_diffrn_reflns_Laue_measured_fraction_max 0.992
_diffrn_reflns_limit_h_max 10
_diffrn_reflns_limit_h_min -10
_diffrn_reflns_limit_k_max 11
_diffrn_reflns_limit_k_min -11
_diffrn_reflns_limit_l_max 13
_diffrn_reflns_limit_l_min -13
_diffrn_reflns_number 13092
_diffrn_reflns_point_group_measured_fraction_full 0.968
_diffrn_reflns_point_group_measured_fraction_max 0.992
_diffrn_reflns_theta_full 25.242
_diffrn_reflns_theta_max 24.998
_diffrn_reflns_theta_min 1.961
_exptl_absorpt_coefficient_mu 0.085
_exptl_absorpt_correction_T_max 0.7456
_exptl_absorpt_correction_T_min 0.6808
_exptl_absorpt_correction_type multi-scan
_exptl_absorpt_process_details sadabs
_exptl_crystal_colour yellow
_exptl_crystal_density_diffrn 1.314
_exptl_crystal_description prismatic
_exptl_crystal_F_000 362
_exptl_crystal_size_max 0.150
_exptl_crystal_size_mid 0.100
_exptl_crystal_size_min 0.060
_refine_diff_density_max 1.135
_refine_diff_density_min -0.383
_refine_diff_density_rms 0.071
_refine_ls_extinction_expression Fc^*^=kFc[1+0.001xFc^2^\l^3^/sin(2\q)]^-1/4^
_refine_ls_extinction_method SHELXL
_refine_ls_goodness_of_fit_ref 1.042
_refine_ls_hydrogen_treatment constr
_refine_ls_matrix_type full
_refine_ls_number_parameters 275
_refine_ls_number_reflns 3042
_refine_ls_number_restraints 0
_refine_ls_restrained_S_all 1.042
_refine_ls_R_factor_all 0.1275
_refine_ls_R_factor_gt 0.0935
_refine_ls_shift/su_max 0.001
_refine_ls_shift/su_mean 0.000
_refine_ls_structure_factor_coef Fsqd
_refine_ls_weighting_details 'w=1/[\s^2^(Fo^2^)+(0.1033P)^2^+1.9087P] where P=(Fo^2^+2Fc^2^)/3'
_refine_ls_weighting_scheme calc
_refine_ls_wR_factor_gt 0.2282
_refine_ls_wR_factor_ref 0.2569
_reflns_Friedel_coverage 0.000
_reflns_number_gt 2122
_reflns_number_total 3042
_reflns_threshold_expression 'I > 2\s(I)'
_cod_data_source_file am8b22317_si_002.cif
_cod_data_source_block mo_dd18082_0m
_cod_original_cell_volume 868.02(16)
_cod_database_code 4514491
_shelx_space_group_comment
; 
The symmetry employed for this shelxl refinement is uniquely defined 
by the following loop, which should always be used as a source of 
symmetry information in preference to the above space-group names. 
They are only intended as comments. 
;
_shelx_estimated_absorpt_t_min 0.987
_shelx_estimated_absorpt_t_max 0.995
_shelxl_version_number 2013-4

loop_
_space_group_symop_operation_xyz
'x, y, z'
'-x, -y, -z'

loop_
_atom_site_label
_atom_site_type_symbol
_atom_site_fract_x
_atom_site_fract_y
_atom_site_fract_z
_atom_site_U_iso_or_equiv
_atom_site_adp_type
_atom_site_occupancy
_atom_site_site_symmetry_order
_atom_site_calc_flag
_atom_site_refinement_flags_posn
_atom_site_refinement_flags_adp
_atom_site_refinement_flags_occupancy
_atom_site_disorder_assembly
_atom_site_disorder_group
N1 N 0.8522(4) 0.3646(4) 0.2694(3) 0.0429(9) Uani 1 1 d . . . . .
N2 N 0.3538(4) 0.3672(4) 0.2728(3) 0.0399(9) Uani 1 1 d . . . . .
O1 O 0.3139(3) 0.2737(3) 0.9070(3) 0.0480(9) Uani 1 1 d . . . . .
C1 C 0.7511(5) 0.2256(4) 0.5282(4) 0.0324(9) Uani 1 1 d . . . . .
C2 C 0.6476(5) 0.3232(5) 0.4523(4) 0.0375(10) Uani 1 1 d . . . . .
H2 H 0.5392 0.3448 0.4871 0.045 Uiso 1 1 calc R U . . .
C3 C 0.7028(5) 0.3881(5) 0.3275(4) 0.0409(10) Uani 1 1 d . . . . .
H3 H 0.6292 0.4546 0.2787 0.049 Uiso 1 1 calc R U . . .
C4 C 0.9510(5) 0.2691(5) 0.3422(4) 0.0402(10) Uani 1 1 d . . . . .
H4 H 1.0584 0.2483 0.3040 0.048 Uiso 1 1 calc R U . . .
C5 C 0.9077(5) 0.1996(4) 0.4676(4) 0.0372(10) Uani 1 1 d . . . . .
H5 H 0.9842 0.1335 0.5136 0.045 Uiso 1 1 calc R U . . .
C6 C 0.7141(5) 0.1478(5) 0.6627(4) 0.0416(10) Uani 1 1 d . . . . .
H6 H 0.7978 0.0773 0.6976 0.050 Uiso 1 1 calc R U . . .
C7 C 0.5773(5) 0.1654(5) 0.7401(4) 0.0446(11) Uani 1 1 d . . . . .
H7 H 0.4941 0.2400 0.7078 0.053 Uiso 1 1 calc R U . . .
C8 C 0.5422(5) 0.0789(4) 0.8728(4) 0.0361(10) Uani 1 1 d . . . . .
C9 C 0.4052(5) 0.1365(4) 0.9532(4) 0.0364(10) Uani 1 1 d . . . . .
C10 C 0.3634(5) 0.0597(4) 1.0769(4) 0.0372(10) Uani 1 1 d . . . . .
H10 H 0.2688 0.1009 1.1296 0.045 Uiso 1 1 calc R U . . .
C11 C 0.1745(5) 0.3363(5) 0.9935(4) 0.0399(10) Uani 1 1 d . . . . .
H11A H 0.1097 0.2633 1.0285 0.060 Uiso 1 1 calc R U . . .
H11B H 0.1161 0.4294 0.9461 0.060 Uiso 1 1 calc R U . . .
H11C H 0.2038 0.3583 1.0643 0.060 Uiso 1 1 calc R U . . .
C12 C 0.2454(5) 0.2332(5) 0.5298(4) 0.0401(11) Uani 1 1 d . . . . .
C13 C 0.2070(5) 0.3886(5) 0.4843(4) 0.0416(11) Uani 1 1 d . . . . .
H13 H 0.1430 0.4526 0.5406 0.050 Uiso 1 1 calc R U . . .
C14 C 0.2620(5) 0.4494(5) 0.3577(4) 0.0424(11) Uani 1 1 d . . . . .
H14 H 0.2330 0.5557 0.3288 0.051 Uiso 1 1 calc R U . . .
C15 C 0.3921(5) 0.2193(5) 0.3182(4) 0.0412(10) Uani 1 1 d . . . . .
H15 H 0.4595 0.1580 0.2609 0.049 Uiso 1 1 calc R U . . .
C16 C 0.3408(5) 0.1497(5) 0.4420(4) 0.0406(10) Uani 1 1 d . . . . .
H16 H 0.3711 0.0431 0.4675 0.049 Uiso 1 1 calc R U . . .
O2 O -0.1783(5) 0.2792(5) 0.9085(4) 0.0381(11) Uani 0.6 1 d . . P A 1
C17 C 0.2061(10) 0.1274(12) 0.6515(8) 0.0225(17) Uani 0.5 1 d . . P B 1
H17 H 0.2584 0.0238 0.6615 0.027 Uiso 0.5 1 calc R U P B 1
C18 C 0.0933(8) 0.1778(9) 0.7513(7) 0.0208(14) Uani 0.5 1 d . . P B 1
H18 H 0.0376 0.2805 0.7413 0.025 Uiso 0.5 1 calc R U P B 1
C22 C -0.3154(19) 0.341(2) 0.9909(16) 0.029(3) Uani 0.6 1 d . . P A 1
H22A H -0.3844 0.2722 1.0197 0.043 Uiso 0.6 1 calc R U P A 1
H22B H -0.3682 0.4384 0.9441 0.043 Uiso 0.6 1 calc R U P A 1
H22C H -0.2884 0.3565 1.0658 0.043 Uiso 0.6 1 calc R U P A 1
O2' O -0.2809(7) 0.1788(7) 1.0922(6) 0.0329(15) Uani 0.4 1 d . . P C 2
C17' C 0.1602(14) 0.2082(15) 0.6696(11) 0.039(2) Uani 0.5 1 d . . P B 2
H17' H 0.1003 0.2933 0.7048 0.047 Uiso 0.5 1 calc R U P B 2
C18' C 0.1662(12) 0.0834(13) 0.7376(11) 0.043(2) Uani 0.5 1 d . . P B 2
H18' H 0.2335 -0.0029 0.7079 0.052 Uiso 0.5 1 calc R U P B 2
C22' C -0.347(3) 0.323(4) 1.012(3) 0.038(6) Uani 0.4 1 d . . P C 2
H22D H -0.2800 0.3927 0.9945 0.057 Uiso 0.4 1 calc R U P C 2
H22E H -0.4509 0.3672 1.0567 0.057 Uiso 0.4 1 calc R U P C 2
H22F H -0.3541 0.3061 0.9299 0.057 Uiso 0.4 1 calc R U P C 2
C19 C 0.0602(6) 0.0674(7) 0.8762(4) 0.0532(14) Uani 1 1 d . . . . .
C20 C -0.0792(6) 0.1375(5) 0.9423(5) 0.0525(13) Uani 1 1 d . . . . .
C21 C -0.1395(5) 0.0716(6) 1.0656(5) 0.0527(13) Uani 1 1 d . . . . .

loop_
_atom_site_aniso_label
_atom_site_aniso_U_11
_atom_site_aniso_U_22
_atom_site_aniso_U_33
_atom_site_aniso_U_23
_atom_site_aniso_U_13
_atom_site_aniso_U_12
N1 0.045(2) 0.050(2) 0.0296(18) 0.0000(16) -0.0036(16) -0.0162(17)
N2 0.044(2) 0.050(2) 0.0267(17) -0.0029(16) -0.0019(15) -0.0227(17)
O1 0.0450(18) 0.0461(18) 0.0402(17) -0.0052(14) -0.0021(13) -0.0016(14)
C1 0.042(2) 0.030(2) 0.028(2) -0.0050(16) -0.0034(17) -0.0168(17)
C2 0.029(2) 0.043(2) 0.040(2) -0.0126(19) 0.0023(17) -0.0126(17)
C3 0.040(2) 0.042(2) 0.040(2) -0.0022(19) -0.0166(19) -0.0078(19)
C4 0.030(2) 0.044(2) 0.040(2) -0.0079(19) -0.0023(18) -0.0045(18)
C5 0.040(2) 0.032(2) 0.040(2) -0.0054(17) -0.0125(18) -0.0056(17)
C6 0.049(3) 0.038(2) 0.039(2) -0.0071(19) -0.006(2) -0.0153(19)
C7 0.049(3) 0.042(2) 0.043(2) -0.009(2) -0.008(2) -0.013(2)
C8 0.052(3) 0.032(2) 0.028(2) -0.0024(16) -0.0034(18) -0.0220(19)
C9 0.042(2) 0.0235(19) 0.045(2) -0.0014(17) -0.0199(19) -0.0056(17)
C10 0.032(2) 0.039(2) 0.039(2) -0.0176(18) 0.0088(17) -0.0128(18)
C11 0.037(2) 0.035(2) 0.039(2) -0.0095(18) -0.0037(18) 0.0030(17)
C12 0.031(2) 0.062(3) 0.030(2) 0.002(2) -0.0123(17) -0.021(2)
C13 0.029(2) 0.055(3) 0.044(2) -0.024(2) -0.0058(18) -0.0029(19)
C14 0.051(3) 0.029(2) 0.048(3) -0.0012(19) -0.022(2) -0.0084(19)
C15 0.033(2) 0.047(3) 0.049(3) -0.023(2) -0.0032(18) -0.0081(18)
C16 0.036(2) 0.028(2) 0.058(3) -0.0019(19) -0.017(2) -0.0076(17)
O2 0.032(2) 0.036(3) 0.032(2) 0.003(2) -0.0011(19) -0.0016(19)
C17 0.032(5) 0.015(4) 0.014(5) -0.001(4) 0.000(3) -0.003(4)
C18 0.020(3) 0.014(4) 0.019(4) 0.003(3) 0.000(3) 0.001(3)
C22 0.018(7) 0.031(6) 0.030(6) -0.002(5) 0.001(5) -0.006(5)
O2' 0.029(3) 0.034(4) 0.023(3) -0.002(3) 0.005(3) -0.002(3)
C17' 0.037(5) 0.047(7) 0.029(6) 0.002(5) -0.005(4) -0.016(5)
C18' 0.035(5) 0.057(7) 0.040(7) -0.014(5) -0.008(4) -0.013(6)
C22' 0.023(10) 0.025(8) 0.052(12) -0.002(7) 0.014(7) -0.012(7)
C19 0.058(3) 0.095(4) 0.023(2) 0.000(2) -0.007(2) -0.055(3)
C20 0.054(3) 0.030(2) 0.080(4) 0.006(2) -0.041(3) -0.012(2)
C21 0.030(2) 0.074(3) 0.066(3) -0.044(3) -0.001(2) -0.012(2)

loop_
_atom_type_symbol
_atom_type_description
_atom_type_scat_dispersion_real
_atom_type_scat_dispersion_imag
_atom_type_scat_source
C C 0.0033 0.0016 'International Tables Vol C Tables 4.2.6.8 and 6.1.1.4'
H H 0.0000 0.0000 'International Tables Vol C Tables 4.2.6.8 and 6.1.1.4'
N N 0.0061 0.0033 'International Tables Vol C Tables 4.2.6.8 and 6.1.1.4'
O O 0.0106 0.0060 'International Tables Vol C Tables 4.2.6.8 and 6.1.1.4'

loop_
_geom_angle_atom_site_label_1
_geom_angle_atom_site_label_2
_geom_angle_atom_site_label_3
_geom_angle
_geom_angle_site_symmetry_1
_geom_angle_site_symmetry_3
C3 N1 C4 115.2(3) . .
C15 N2 C14 115.8(3) . .
C9 O1 C11 118.2(3) . .
C2 C1 C5 115.7(3) . .
C2 C1 C6 127.5(4) . .
C5 C1 C6 116.8(4) . .
C3 C2 C1 119.8(4) . .
C3 C2 H2 120.1 . .
C1 C2 H2 120.1 . .
N1 C3 C2 124.8(4) . .
N1 C3 H3 117.6 . .
C2 C3 H3 117.6 . .
N1 C4 C5 124.5(4) . .
N1 C4 H4 117.8 . .
C5 C4 H4 117.8 . .
C4 C5 C1 120.0(4) . .
C4 C5 H5 120.0 . .
C1 C5 H5 120.0 . .
C7 C6 C1 126.7(4) . .
C7 C6 H6 116.6 . .
C1 C6 H6 116.6 . .
C6 C7 C8 125.3(4) . .
C6 C7 H7 117.3 . .
C8 C7 H7 117.3 . .
C9 C8 C10 117.8(3) . 2_657
C9 C8 C7 117.9(4) . .
C10 C8 C7 124.3(4) 2_657 .
C10 C9 O1 120.5(4) . .
C10 C9 C8 121.0(4) . .
O1 C9 C8 118.6(4) . .
C9 C10 C8 121.3(4) . 2_657
C9 C10 H10 119.4 . .
C8 C10 H10 119.4 2_657 .
O1 C11 H11A 109.5 . .
O1 C11 H11B 109.5 . .
H11A C11 H11B 109.5 . .
O1 C11 H11C 109.5 . .
H11A C11 H11C 109.5 . .
H11B C11 H11C 109.5 . .
C16 C12 C13 116.0(4) . .
C16 C12 C17 107.6(5) . .
C13 C12 C17 136.3(5) . .
C16 C12 C17' 139.0(6) . .
C13 C12 C17' 105.0(6) . .
C14 C13 C12 119.9(4) . .
C14 C13 H13 120.1 . .
C12 C13 H13 120.1 . .
N2 C14 C13 123.7(4) . .
N2 C14 H14 118.2 . .
C13 C14 H14 118.2 . .
N2 C15 C16 124.2(4) . .
N2 C15 H15 117.9 . .
C16 C15 H15 117.9 . .
C15 C16 C12 120.4(4) . .
C15 C16 H16 119.8 . .
C12 C16 H16 119.8 . .
C20 O2 C22 124.6(8) . .
C18 C17 C12 120.3(9) . .
C18 C17 H17 119.9 . .
C12 C17 H17 119.9 . .
C17 C18 C19 118.8(8) . .
C17 C18 H18 120.6 . .
C19 C18 H18 120.6 . .
O2 C22 H22A 109.5 . .
O2 C22 H22B 109.5 . .
H22A C22 H22B 109.5 . .
O2 C22 H22C 109.5 . .
H22A C22 H22C 109.5 . .
H22B C22 H22C 109.5 . .
C21 O2' C22' 130.2(12) . .
C18' C17' C12 122.1(15) . .
C18' C17' H17' 118.9 . .
C12 C17' H17' 118.9 . .
C17' C18' C19 118.5(13) . .
C17' C18' H18' 120.7 . .
C19 C18' H18' 120.7 . .
O2' C22' H22D 109.5 . .
O2' C22' H22E 109.5 . .
H22D C22' H22E 109.5 . .
O2' C22' H22F 109.5 . .
H22D C22' H22F 109.5 . .
H22E C22' H22F 109.5 . .
C20 C19 C21 119.4(4) . 2_557
C20 C19 C18 105.3(5) . .
C21 C19 C18 135.2(5) 2_557 .
C20 C19 C18' 140.5(6) . .
C21 C19 C18' 99.7(6) 2_557 .
C19 C20 C21 120.8(4) . .
C19 C20 O2 130.8(5) . .
C21 C20 O2 108.3(5) . .
C20 C21 C19 119.8(4) . 2_557
C20 C21 O2' 101.0(5) . .
C19 C21 O2' 139.1(5) 2_557 .

loop_
_geom_bond_atom_site_label_1
_geom_bond_atom_site_label_2
_geom_bond_distance
_geom_bond_site_symmetry_2
N1 C3 1.333(5) .
N1 C4 1.341(5) .
N2 C15 1.329(5) .
N2 C14 1.338(5) .
O1 C9 1.372(4) .
O1 C11 1.456(5) .
C1 C2 1.395(6) .
C1 C5 1.397(6) .
C1 C6 1.463(6) .
C2 C3 1.371(6) .
C2 H2 0.9500 .
C3 H3 0.9500 .
C4 C5 1.367(6) .
C4 H4 0.9500 .
C5 H5 0.9500 .
C6 C7 1.313(6) .
C6 H6 0.9500 .
C7 C8 1.472(6) .
C7 H7 0.9500 .
C8 C9 1.392(6) .
C8 C10 1.406(6) 2_657
C9 C10 1.371(6) .
C10 C8 1.406(6) 2_657
C10 H10 0.9500 .
C11 H11A 0.9800 .
C11 H11B 0.9800 .
C11 H11C 0.9800 .
C12 C16 1.377(6) .
C12 C13 1.392(6) .
C12 C17 1.469(10) .
C12 C17' 1.521(13) .
C13 C14 1.376(6) .
C13 H13 0.9500 .
C14 H14 0.9500 .
C15 C16 1.367(6) .
C15 H15 0.9500 .
C16 H16 0.9500 .
O2 C20 1.402(6) .
O2 C22 1.417(19) .
C17 C18 1.380(11) .
C17 H17 0.9500 .
C18 C19 1.504(9) .
C18 H18 0.9500 .
C22 H22A 0.9800 .
C22 H22B 0.9800 .
C22 H22C 0.9800 .
O2' C21 1.413(7) .
O2' C22' 1.47(3) .
C17' C18' 1.211(15) .
C17' H17' 0.9500 .
C18' C19 1.574(12) .
C18' H18' 0.9500 .
C22' H22D 0.9800 .
C22' H22E 0.9800 .
C22' H22F 0.9800 .
C19 C20 1.372(7) .
C19 C21 1.380(7) 2_557
C20 C21 1.373(7) .
C21 C19 1.380(7) 2_557

loop_
_geom_hbond_atom_site_label_D
_geom_hbond_atom_site_label_H
_geom_hbond_atom_site_label_A
_geom_hbond_distance_DH
_geom_hbond_distance_HA
_geom_hbond_distance_DA
_geom_hbond_angle_DHA
_geom_hbond_site_symmetry_A
C11 H11B N1 0.98 2.64 3.463(5) 141.5 2_666
C15 H15 O2' 0.95 2.63 3.355(7) 133.5 1_654
C22 H22B N2 0.98 2.59 3.435(18) 144.6 2_566

loop_
_geom_torsion_atom_site_label_1
_geom_torsion_atom_site_label_2
_geom_torsion_atom_site_label_3
_geom_torsion_atom_site_label_4
_geom_torsion
_geom_torsion_site_symmetry_1
_geom_torsion_site_symmetry_4
C5 C1 C2 C3 -0.9(6) . .
C6 C1 C2 C3 179.3(4) . .
C4 N1 C3 C2 0.4(6) . .
C1 C2 C3 N1 0.5(7) . .
C3 N1 C4 C5 -0.8(6) . .
N1 C4 C5 C1 0.3(7) . .
C2 C1 C5 C4 0.6(6) . .
C6 C1 C5 C4 -179.6(4) . .
C2 C1 C6 C7 -6.1(7) . .
C5 C1 C6 C7 174.2(4) . .
C1 C6 C7 C8 176.3(4) . .
C6 C7 C8 C9 162.9(4) . .
C6 C7 C8 C10 -18.3(7) . 2_657
C11 O1 C9 C10 1.5(6) . .
C11 O1 C9 C8 -177.3(4) . .
C10 C8 C9 C10 -0.6(6) 2_657 .
C7 C8 C9 C10 178.2(4) . .
C10 C8 C9 O1 178.1(4) 2_657 .
C7 C8 C9 O1 -3.0(6) . .
O1 C9 C10 C8 -178.1(4) . 2_657
C8 C9 C10 C8 0.7(7) . 2_657
C16 C12 C13 C14 1.1(6) . .
C17 C12 C13 C14 -176.4(6) . .
C17' C12 C13 C14 -177.9(5) . .
C15 N2 C14 C13 -0.6(6) . .
C12 C13 C14 N2 -0.7(6) . .
C14 N2 C15 C16 1.6(6) . .
N2 C15 C16 C12 -1.3(6) . .
C13 C12 C16 C15 -0.1(6) . .
C17 C12 C16 C15 178.0(5) . .
C17' C12 C16 C15 178.3(6) . .
C16 C12 C17 C18 -170.3(6) . .
C13 C12 C17 C18 7.3(11) . .
C17' C12 C17 C18 10.0(7) . .
C12 C17 C18 C19 -177.7(5) . .
C16 C12 C17' C18' 0.0(13) . .
C13 C12 C17' C18' 178.5(8) . .
C17 C12 C17' C18' 0.4(8) . .
C12 C17' C18' C19 -173.5(6) . .
C17 C18 C19 C20 -164.8(6) . .
C17 C18 C19 C21 20.0(10) . 2_557
C17 C18 C19 C18' 1.5(7) . .
C17' C18' C19 C20 28.9(12) . .
C17' C18' C19 C21 -158.9(8) . 2_557
C17' C18' C19 C18 8.0(7) . .
C21 C19 C20 C21 0.5(7) 2_557 .
C18 C19 C20 C21 -175.6(5) . .
C18' C19 C20 C21 171.7(7) . .
C21 C19 C20 O2 176.8(5) 2_557 .
C18 C19 C20 O2 0.8(7) . .
C18' C19 C20 O2 -12.0(11) . .
C22 O2 C20 C19 -175.8(10) . .
C22 O2 C20 C21 0.9(11) . .
C19 C20 C21 C19 -0.5(7) . 2_557
O2 C20 C21 C19 -177.6(4) . 2_557
C19 C20 C21 O2' -178.5(5) . .
O2 C20 C21 O2' 4.4(5) . .
C22' O2' C21 C20 -1(2) . .
C22' O2' C21 C19 -177.9(19) . 2_557
